data_7009516
loop_
_publ_author_name
'Rheingold, Arnold L.'
'Incarvito, Christopher D.'
'Trofimenko, Swiatoslaw'

_publ_section_title
;
 Hydrotris[3-(carboxypyrrolidido)pyrazol-1-yl]borate, the first proven
 N3O3-hexadentate homoscorpionate ligand
;
_journal_issue 8
_journal_name_full 'Journal of the Chemical Society, Dalton Transactions'
_journal_page_first 1233
_journal_paper_doi 10.1039/b001651i
_journal_year 2000
_chemical_formula_sum 'C24 H31 B N9 O3 Tl'
_chemical_formula_weight 708.76
_chemical_name_systematic
; 
 ? 
;
_space_group_IT_number 60
_symmetry_space_group_name_Hall '-P 2n 2ab'
_symmetry_space_group_name_H-M 'P b c n'
_atom_sites_solution_hydrogens geom
_atom_sites_solution_primary direct
_atom_sites_solution_secondary difmap
_audit_creation_method SHELXL
_cell_angle_alpha 90.00
_cell_angle_beta 90.00
_cell_angle_gamma 90.00
_cell_formula_units_Z 8
_cell_length_a 34.899(4)
_cell_length_b 9.2258(14)
_cell_length_c 17.409(3)
_cell_measurement_temperature 298(2)
_cell_volume 5605.2(14)
_computing_structure_refinement 'SHELXL-93 (Sheldrick, 1993)'
_computing_structure_solution 'SHELXS-86 (Sheldrick, 1990)'
_diffrn_ambient_temperature 298(2)
_diffrn_radiation_monochromator graphite
_diffrn_radiation_source 'fine-focus sealed tube'
_diffrn_radiation_type MoK\a
_diffrn_radiation_wavelength 0.71073
_diffrn_reflns_av_R_equivalents 0.0486
_diffrn_reflns_av_sigmaI/netI 0.1428
_diffrn_reflns_limit_h_max 45
_diffrn_reflns_limit_h_min -1
_diffrn_reflns_limit_k_max 11
_diffrn_reflns_limit_k_min -1
_diffrn_reflns_limit_l_max 22
_diffrn_reflns_limit_l_min -1
_diffrn_reflns_number 7771
_diffrn_reflns_theta_max 27.50
_diffrn_reflns_theta_min 2.28
_exptl_absorpt_coefficient_mu 5.805
_exptl_crystal_density_diffrn 1.680
_exptl_crystal_F_000 2784
_exptl_crystal_size_max 0.30
_exptl_crystal_size_mid 0.15
_exptl_crystal_size_min 0.15
_refine_diff_density_max 0.905
_refine_diff_density_min -0.897
_refine_diff_density_rms 0.117
_refine_ls_extinction_method none
_refine_ls_goodness_of_fit_all 0.625
_refine_ls_goodness_of_fit_obs 0.710
_refine_ls_matrix_type full
_refine_ls_number_parameters 343
_refine_ls_number_reflns 6329
_refine_ls_number_restraints 0
_refine_ls_restrained_S_all 0.625
_refine_ls_restrained_S_obs 0.710
_refine_ls_R_factor_all 0.1331
_refine_ls_R_factor_obs 0.0403
_refine_ls_shift/esd_max 0.649
_refine_ls_shift/esd_mean 0.034
_refine_ls_structure_factor_coef Fsqd
_refine_ls_weighting_details 'w=1/[\s^2^(Fo^2^)+(0.0800P)^2^+0.0000P] where P=(Fo^2^+2Fc^2^)/3'
_refine_ls_weighting_scheme calc
_refine_ls_wR_factor_all 0.1222
_refine_ls_wR_factor_obs 0.0882
_reflns_number_observed 2716
_reflns_number_total 6329
_reflns_observed_criterion >2sigma(I)
_cod_data_source_file b001651i.txt
_cod_data_source_block trof31
_cod_depositor_comments
;
The following automatic conversions were performed:

'_refine_ls_weighting_scheme' value 'calc
w=1/[\s^2^(Fo^2^)+(0.0800P)^2^+0.0000P] where P=(Fo^2^+2Fc^2^)/3' was
changed to 'calc'. New tag '_refine_ls_weighting_details' was
created. The value of the new tag was set to
'w=1/[\s^2^(Fo^2^)+(0.0800P)^2^+0.0000P] where P=(Fo^2^+2Fc^2^)/3'.

Automatic conversion script
Id: cif_fix_values 3143 2015-03-26 13:38:13Z robertas 
;
_cod_original_cell_volume 5605.3(14)
_cod_database_code 7009516

loop_
_symmetry_equiv_pos_as_xyz
'x, y, z'
'-x+1/2, -y+1/2, z+1/2'
'-x, y, -z+1/2'
'x+1/2, -y+1/2, -z'
'-x, -y, -z'
'x-1/2, y-1/2, -z-1/2'
'x, -y, z-1/2'
'-x-1/2, y-1/2, z'

loop_
_atom_site_aniso_label
_atom_site_aniso_U_11
_atom_site_aniso_U_22
_atom_site_aniso_U_33
_atom_site_aniso_U_23
_atom_site_aniso_U_13
_atom_site_aniso_U_12
Tl 0.0437(2) 0.0509(2) 0.0401(2) -0.0042(2) -0.0031(2) -0.0050(2)
O1 0.067(4) 0.054(4) 0.055(4) -0.008(3) -0.028(3) -0.002(3)
O2 0.036(3) 0.119(6) 0.077(5) -0.045(5) -0.003(4) -0.002(4)
O3 0.074(5) 0.071(5) 0.052(4) -0.009(4) 0.007(4) -0.014(4)
N11 0.051(4) 0.041(4) 0.036(4) 0.005(3) 0.004(3) -0.008(4)
N12 0.041(4) 0.054(5) 0.039(4) 0.000(4) -0.006(3) -0.003(4)
N13 0.080(5) 0.051(5) 0.045(5) 0.002(4) -0.019(4) 0.001(4)
N21 0.040(4) 0.062(5) 0.044(5) 0.005(4) 0.001(3) -0.001(4)
N22 0.033(4) 0.069(5) 0.047(5) -0.001(4) -0.007(4) -0.012(4)
N23 0.039(4) 0.092(7) 0.044(5) 0.007(4) -0.002(4) 0.011(4)
N31 0.043(4) 0.055(4) 0.038(4) 0.010(4) -0.002(3) -0.013(4)
N32 0.042(4) 0.071(5) 0.033(4) 0.004(4) -0.002(3) -0.002(4)
N33 0.044(4) 0.063(5) 0.045(5) 0.000(4) 0.000(4) -0.011(4)
C11 0.080(6) 0.057(6) 0.044(6) -0.012(5) -0.020(5) 0.001(5)
C12 0.094(9) 0.056(6) 0.065(7) -0.011(6) -0.023(6) 0.012(6)
C13 0.055(6) 0.049(5) 0.037(5) -0.005(4) 0.005(4) 0.006(5)
C14 0.040(5) 0.053(6) 0.032(5) -0.002(5) -0.004(4) -0.004(4)
C15 0.121(11) 0.092(10) 0.069(8) 0.000(7) -0.050(7) 0.015(8)
C16 0.314(27) 0.089(11) 0.129(16) 0.026(11) -0.107(17) 0.023(14)
C17 0.522(42) 0.078(12) 0.213(24) 0.038(14) -0.245(28) -0.020(19)
C18 0.194(14) 0.044(7) 0.088(10) 0.016(7) -0.068(10) 0.002(8)
C21 0.042(5) 0.091(8) 0.054(7) -0.007(6) -0.006(5) -0.012(5)
C22 0.032(5) 0.121(10) 0.072(8) -0.013(8) -0.005(5) -0.006(6)
C23 0.038(4) 0.072(7) 0.052(6) 0.003(5) -0.012(4) -0.004(5)
C24 0.045(5) 0.072(7) 0.049(6) 0.008(5) -0.007(5) 0.015(5)
C25 0.057(6) 0.124(10) 0.066(7) -0.025(8) -0.003(6) 0.011(7)
C26 0.051(7) 0.220(18) 0.108(12) -0.054(12) -0.001(8) 0.016(9)
C27 0.047(7) 0.438(34) 0.092(11) -0.119(17) 0.011(7) 0.026(13)
C28 0.035(5) 0.156(12) 0.059(7) 0.002(8) -0.010(5) 0.009(6)
C31 0.055(6) 0.095(8) 0.044(6) 0.026(6) -0.019(5) -0.027(6)
C32 0.060(7) 0.089(8) 0.051(6) 0.034(6) -0.012(5) -0.017(6)
C33 0.040(4) 0.045(6) 0.052(6) 0.003(5) 0.005(4) 0.000(4)
C34 0.048(5) 0.042(5) 0.047(6) 0.003(5) -0.003(4) 0.001(4)
C35 0.044(5) 0.069(7) 0.054(6) -0.003(5) 0.004(5) -0.003(5)
C36 0.054(7) 0.146(13) 0.086(10) 0.013(9) 0.020(7) 0.001(8)
C37 0.048(7) 0.167(15) 0.098(11) 0.001(10) 0.005(7) -0.024(8)
C38 0.063(7) 0.098(9) 0.062(8) 0.001(7) -0.007(6) -0.033(6)
B 0.050(6) 0.062(7) 0.034(6) -0.003(5) -0.010(5) 0.000(5)

loop_
_atom_site_label
_atom_site_type_symbol
_atom_site_fract_x
_atom_site_fract_y
_atom_site_fract_z
_atom_site_U_iso_or_equiv
_atom_site_thermal_displace_type
_atom_site_occupancy
_atom_site_calc_flag
_atom_site_refinement_flags
_atom_site_disorder_group
Tl Tl 0.123790(9) 0.02123(3) 0.34177(2) 0.04490(12) Uani 1 d . .
O1 O 0.0887(2) 0.2754(7) 0.2664(4) 0.058(2) Uani 1 d . .
O2 O 0.1936(2) -0.1081(9) 0.2745(4) 0.077(2) Uani 1 d . .
O3 O 0.0688(2) -0.1698(7) 0.4384(4) 0.066(2) Uani 1 d . .
N11 N 0.1321(2) 0.2979(7) 0.3918(4) 0.043(2) Uani 1 d . .
N12 N 0.1489(2) 0.3326(8) 0.4598(4) 0.045(2) Uani 1 d . .
N13 N 0.0818(2) 0.5137(8) 0.2549(4) 0.058(2) Uani 1 d . .
N21 N 0.1950(2) 0.0636(9) 0.3994(4) 0.049(2) Uani 1 d . .
N22 N 0.2031(2) 0.1554(8) 0.4575(4) 0.050(2) Uani 1 d . .
N23 N 0.2565(2) -0.0932(10) 0.2531(4) 0.058(2) Uani 1 d . .
N31 N 0.1173(2) 0.0451(8) 0.4960(4) 0.045(2) Uani 1 d . .
N32 N 0.1455(2) 0.1049(9) 0.5405(4) 0.049(2) Uani 1 d . .
N33 N 0.0374(2) -0.1698(8) 0.5512(4) 0.051(2) Uani 1 d . .
C11 C 0.1408(3) 0.4705(11) 0.4775(6) 0.061(3) Uani 1 d . .
H11A H 0.1484(3) 0.5189(11) 0.5218(6) 0.073 Uiso 1 calc R .
C12 C 0.1193(3) 0.5284(11) 0.4181(6) 0.072(3) Uani 1 d . .
H12A H 0.1098(3) 0.6223(11) 0.4139(6) 0.086 Uiso 1 calc R .
C13 C 0.1149(2) 0.4151(11) 0.3662(5) 0.047(2) Uani 1 d . .
C14 C 0.0937(2) 0.3978(10) 0.2922(5) 0.042(2) Uani 1 d . .
C15 C 0.0634(4) 0.4943(13) 0.1806(7) 0.094(4) Uani 1 d . .
H15A H 0.0383(4) 0.4505(13) 0.1861(7) 0.113 Uiso 1 calc R .
H15B H 0.0789(4) 0.4347(13) 0.1468(7) 0.113 Uiso 1 calc R .
C16 C 0.0604(6) 0.6492(16) 0.1505(10) 0.177(9) Uani 1 d . .
H16A H 0.0795(6) 0.6658(16) 0.1111(10) 0.213 Uiso 1 calc R .
H16B H 0.0353(6) 0.6652(16) 0.1281(10) 0.213 Uiso 1 calc R .
C17 C 0.0660(7) 0.7415(18) 0.2105(11) 0.271(16) Uani 1 d . .
H17A H 0.0807(7) 0.8247(18) 0.1934(11) 0.325 Uiso 1 calc R .
H17B H 0.0415(7) 0.7759(18) 0.2292(11) 0.325 Uiso 1 calc R .
C18 C 0.0868(4) 0.6670(11) 0.2735(7) 0.109(5) Uani 1 d . .
H18A H 0.1137(4) 0.6936(11) 0.2738(7) 0.130 Uiso 1 calc R .
H18B H 0.0757(4) 0.6900(11) 0.3230(7) 0.130 Uiso 1 calc R .
C21 C 0.2407(2) 0.1854(12) 0.4563(6) 0.062(3) Uani 1 d . .
H21A H 0.2531(2) 0.2477(12) 0.4901(6) 0.075 Uiso 1 calc R .
C22 C 0.2576(3) 0.1119(14) 0.3991(6) 0.075(3) Uani 1 d . .
H22A H 0.2835(3) 0.1120(14) 0.3863(6) 0.090 Uiso 1 calc R .
C23 C 0.2281(2) 0.0352(11) 0.3626(5) 0.054(2) Uani 1 d . .
C24 C 0.2251(3) -0.0586(11) 0.2948(5) 0.055(3) Uani 1 d . .
C25 C 0.2528(3) -0.1810(14) 0.1840(6) 0.082(4) Uani 1 d . .
H25A H 0.2363(3) -0.1347(14) 0.1466(6) 0.099 Uiso 1 calc R .
H25B H 0.2428(3) -0.2765(14) 0.1958(6) 0.099 Uiso 1 calc R .
C26 C 0.2935(3) -0.1899(19) 0.1552(8) 0.126(6) Uani 1 d . .
H26A H 0.3003(3) -0.2904(19) 0.1465(8) 0.152 Uiso 1 calc R .
H26B H 0.2956(3) -0.1385(19) 0.1068(8) 0.152 Uiso 1 calc R .
C27 C 0.3167(3) -0.1333(25) 0.2051(8) 0.192(11) Uani 1 d . .
H27A H 0.3335(3) -0.0653(25) 0.1790(8) 0.231 Uiso 1 calc R .
H27B H 0.3326(3) -0.2095(25) 0.2266(8) 0.231 Uiso 1 calc R .
C28 C 0.2968(2) -0.0568(14) 0.2687(6) 0.083(4) Uani 1 d . .
H28A H 0.3011(2) 0.0470(14) 0.2664(6) 0.100 Uiso 1 calc R .
H28B H 0.3049(2) -0.0929(14) 0.3185(6) 0.100 Uiso 1 calc R .
C31 C 0.1453(3) 0.0496(12) 0.6111(5) 0.064(3) Uani 1 d . .
H31A H 0.1616(3) 0.0760(12) 0.6511(5) 0.077 Uiso 1 calc R .
C32 C 0.1163(3) -0.0556(12) 0.6145(6) 0.067(3) Uani 1 d . .
H32A H 0.1099(3) -0.1142(12) 0.6559(6) 0.080 Uiso 1 calc R .
C33 C 0.0993(2) -0.0526(9) 0.5417(5) 0.046(2) Uani 1 d . .
C34 C 0.0679(2) -0.1354(9) 0.5076(5) 0.045(2) Uani 1 d . .
C35 C 0.0280(2) -0.1131(11) 0.6268(5) 0.056(3) Uani 1 d . .
H35A H 0.0350(2) -0.0117(11) 0.6311(5) 0.067 Uiso 1 calc R .
H35B H 0.0408(2) -0.1676(11) 0.6669(5) 0.067 Uiso 1 calc R .
C36 C -0.0148(3) -0.1323(17) 0.6314(7) 0.095(4) Uani 1 d . .
H36A H -0.0226(3) -0.1543(17) 0.6836(7) 0.115 Uiso 1 calc R .
H36B H -0.0279(3) -0.0452(17) 0.6146(7) 0.115 Uiso 1 calc R .
C37 C -0.0233(3) -0.2548(18) 0.5796(7) 0.104(5) Uani 1 d . .
H37A H -0.0491(3) -0.2462(18) 0.5593(7) 0.125 Uiso 1 calc R .
H37B H -0.0213(3) -0.3459(18) 0.6072(7) 0.125 Uiso 1 calc R .
C38 C 0.0051(3) -0.2496(13) 0.5162(6) 0.074(4) Uani 1 d . .
H38A H 0.0128(3) -0.3463(13) 0.5007(6) 0.089 Uiso 1 calc R .
H38C H -0.0050(3) -0.1984(13) 0.4720(6) 0.089 Uiso 1 calc R .
B B 0.1717(3) 0.2232(12) 0.5083(6) 0.049(3) Uani 1 d . .
H1 H 0.1838(3) 0.2745(12) 0.5511(6) 0.058 Uiso 1 calc R .

loop_
_atom_type_symbol
_atom_type_description
_atom_type_scat_dispersion_real
_atom_type_scat_dispersion_imag
_atom_type_scat_source
C C 0.0033 0.0016 'International Tables Vol C Tables 4.2.6.8 and 6.1.1.4'
H H 0.0000 0.0000 'International Tables Vol C Tables 4.2.6.8 and 6.1.1.4'
B B 0.0013 0.0007 'International Tables Vol C Tables 4.2.6.8 and 6.1.1.4'
N N 0.0061 0.0033 'International Tables Vol C Tables 4.2.6.8 and 6.1.1.4'
O O 0.0106 0.0060 'International Tables Vol C Tables 4.2.6.8 and 6.1.1.4'
Tl Tl -2.8358 9.6688 'International Tables Vol C Tables 4.2.6.8 and 6.1.1.4'

loop_
_geom_angle_atom_site_label_1
_geom_angle_atom_site_label_2
_geom_angle_atom_site_label_3
_geom_angle
_geom_angle_site_symmetry_1
_geom_angle_site_symmetry_3
_geom_angle_publ_flag
N11 Tl N31 67.2(2) . . ?
N11 Tl N21 69.3(2) . . ?
N31 Tl N21 72.4(2) . . ?
C13 N11 N12 107.4(7) . . ?
C13 N11 Tl 128.0(6) . . ?
N12 N11 Tl 123.2(5) . . ?
N11 N12 C11 109.5(7) . . ?
N11 N12 B 123.2(7) . . ?
C11 N12 B 127.3(8) . . ?
C14 N13 C15 118.5(8) . . ?
C14 N13 C18 129.7(8) . . ?
C15 N13 C18 111.6(8) . . ?
C23 N21 N22 107.4(7) . . ?
C23 N21 Tl 125.6(6) . . ?
N22 N21 Tl 124.1(5) . . ?
C21 N22 N21 108.9(8) . . ?
C21 N22 B 128.4(8) . . ?
N21 N22 B 122.4(7) . . ?
C25 N23 C24 120.2(8) . . ?
C25 N23 C28 111.4(8) . . ?
C24 N23 C28 128.4(9) . . ?
N32 N31 C33 105.7(7) . . ?
N32 N31 Tl 122.3(5) . . ?
C33 N31 Tl 124.5(6) . . ?
C31 N32 N31 111.4(7) . . ?
C31 N32 B 127.9(8) . . ?
N31 N32 B 120.7(7) . . ?
C34 N33 C35 127.3(7) . . ?
C34 N33 C38 119.2(8) . . ?
C35 N33 C38 112.3(7) . . ?
N12 C11 C12 108.0(9) . . ?
C11 C12 C13 104.8(9) . . ?
N11 C13 C12 110.3(8) . . ?
N11 C13 C14 115.5(8) . . ?
C12 C13 C14 134.1(9) . . ?
O1 C14 N13 121.4(8) . . ?
O1 C14 C13 119.0(8) . . ?
N13 C14 C13 119.6(8) . . ?
N13 C15 C16 102.7(10) . . ?
C17 C16 C15 108.2(13) . . ?
C18 C17 C16 110.4(15) . . ?
N13 C18 C17 103.1(10) . . ?
N22 C21 C22 109.8(9) . . ?
C23 C22 C21 105.5(8) . . ?
N21 C23 C22 108.4(9) . . ?
N21 C23 C24 115.9(8) . . ?
C22 C23 C24 135.6(9) . . ?
O2 C24 N23 118.6(9) . . ?
O2 C24 C23 120.6(8) . . ?
N23 C24 C23 120.9(8) . . ?
N23 C25 C26 102.8(9) . . ?
C27 C26 C25 110.2(11) . . ?
C26 C27 C28 113.4(10) . . ?
C27 C28 N23 101.6(9) . . ?
N32 C31 C32 107.9(8) . . ?
C33 C32 C31 104.8(8) . . ?
C32 C33 N31 110.2(8) . . ?
C32 C33 C34 132.5(9) . . ?
N31 C33 C34 117.2(8) . . ?
O3 C34 N33 120.5(8) . . ?
O3 C34 C33 120.4(9) . . ?
N33 C34 C33 119.1(8) . . ?
N33 C35 C36 103.3(8) . . ?
C37 C36 C35 104.9(10) . . ?
C36 C37 C38 107.1(10) . . ?
N33 C38 C37 102.7(8) . . ?
N32 B N22 110.3(8) . . ?
N32 B N12 111.1(7) . . ?
N22 B N12 108.6(7) . . ?

loop_
_geom_bond_atom_site_label_1
_geom_bond_atom_site_label_2
_geom_bond_distance
_geom_bond_site_symmetry_2
_geom_bond_publ_flag
Tl N11 2.713(7) . ?
Tl N31 2.704(7) . ?
Tl N21 2.710(7) . ?
O1 C14 1.228(10) . ?
O2 C24 1.242(10) . ?
O3 C34 1.246(10) . ?
N11 C13 1.315(11) . ?
N11 N12 1.358(8) . ?
N12 C11 1.339(11) . ?
N12 B 1.539(12) . ?
N13 C14 1.318(11) . ?
N13 C15 1.456(11) . ?
N13 C18 1.461(12) . ?
N21 C23 1.347(10) . ?
N21 N22 1.349(9) . ?
N22 C21 1.339(10) . ?
N22 B 1.542(12) . ?
N23 C25 1.456(12) . ?
N23 C24 1.352(10) . ?
N23 C28 1.471(11) . ?
N31 N32 1.368(9) . ?
N31 C33 1.356(10) . ?
N32 C31 1.330(11) . ?
N32 B 1.530(12) . ?
N33 C34 1.344(10) . ?
N33 C35 1.454(11) . ?
N33 C38 1.477(10) . ?
C11 C12 1.385(13) . ?
C12 C13 1.391(13) . ?
C13 C14 1.493(11) . ?
C15 C16 1.53(2) . ?
C16 C17 1.36(2) . ?
C17 C18 1.48(2) . ?
C21 C22 1.343(13) . ?
C22 C23 1.401(12) . ?
C23 C24 1.468(13) . ?
C25 C26 1.506(13) . ?
C26 C27 1.30(2) . ?
C27 C28 1.486(15) . ?
C31 C32 1.404(13) . ?
C32 C33 1.401(12) . ?
C33 C34 1.462(11) . ?
C35 C36 1.505(12) . ?
C36 C37 1.48(2) . ?
C37 C38 1.486(12) . ?
